data_4109659
loop_
_publ_author_name
'Ahmet Gunay'
'William D. Jones'

_publ_contact_author_address 'Department of Chemistry, University of Rochester, Rochester, New York 14627'
_publ_contact_author_email jones@chem.rochester.edu
_publ_contact_author_name 'William D. Jones'
_publ_section_title
;
 Cleavage of Carbon-Carbon Bonds of Diphenylacetylene and Its Derivatives
 via Photolysis of Pt Complexes: Tuning the C-C Bond Formation Energy
 toward Selective C-C Bond Activation
;
_journal_name_full 'Journal of the American Chemical Society'
_journal_page_first 8729
_journal_page_last 8735
_journal_paper_doi 10.1021/ja071698k
_journal_volume 129
_journal_year 2007
_chemical_formula_moiety 'C32 H40 F10 P2 Pt'
_chemical_formula_sum 'C32 H40 F10 P2 Pt'
_chemical_formula_weight 871.67
_chemical_name_common jonag06
_chemical_name_systematic 'Ni(dippe)(C6F5)(-CC-C6F5), 8'
_space_group_IT_number 14
_symmetry_cell_setting monoclinic
_symmetry_space_group_name_Hall '-P 2yn'
_symmetry_space_group_name_H-M 'P 1 21/n 1'
_atom_sites_solution_hydrogens geom
_atom_sites_solution_primary direct
_atom_sites_solution_secondary difmap
_audit_creation_method SHELXL-97
_cell_angle_alpha 90.00
_cell_angle_beta 104.269(1)
_cell_angle_gamma 90.00
_cell_formula_units_Z 4
_cell_length_a 13.7736(4)
_cell_length_b 11.3542(3)
_cell_length_c 21.5728(6)
_cell_measurement_reflns_used 9605
_cell_measurement_temperature 100.0(1)
_cell_measurement_theta_max 29.97
_cell_measurement_theta_min 2.35
_cell_volume 3269.65(16)
_computing_cell_refinement 'SAINT (Bruker, 2003)'
_computing_data_collection 'APEX2 (Bruker, 2004)'
_computing_data_reduction 'SAINT (Bruker, 2003)'
_computing_molecular_graphics 'SHELXTL (Bruker, 2000)'
_computing_publication_material 'SHELXTL (Bruker, 2000)'
_computing_structure_refinement 'SHELXL-97 (Sheldrick, 1997)'
_computing_structure_solution 'SHELXS-97 (Sheldrick, 1997)'
_diffrn_ambient_temperature 100.0(1)
_diffrn_measured_fraction_theta_full 0.993
_diffrn_measured_fraction_theta_max 0.993
_diffrn_measurement_device_type 'Bruker SMART APEX II CCD Platform'
_diffrn_measurement_method 'area detector, \w scans per \f'
_diffrn_radiation_monochromator graphite
_diffrn_radiation_source 'fine-focus sealed tube'
_diffrn_radiation_type MoK\a
_diffrn_radiation_wavelength 0.71073
_diffrn_reflns_av_R_equivalents 0.0219
_diffrn_reflns_av_sigmaI/netI 0.0155
_diffrn_reflns_limit_h_max 18
_diffrn_reflns_limit_h_min -18
_diffrn_reflns_limit_k_max 15
_diffrn_reflns_limit_k_min -15
_diffrn_reflns_limit_l_max 28
_diffrn_reflns_limit_l_min -29
_diffrn_reflns_number 45835
_diffrn_reflns_theta_full 29.13
_diffrn_reflns_theta_max 29.13
_diffrn_reflns_theta_min 1.59
_exptl_absorpt_coefficient_mu 4.469
_exptl_absorpt_correction_T_max 0.4085
_exptl_absorpt_correction_T_min 0.2589
_exptl_absorpt_correction_type multi-scan
_exptl_absorpt_process_details 'SADABS (Blessing, 1995)'
_exptl_crystal_colour colorless
_exptl_crystal_density_diffrn 1.771
_exptl_crystal_description block
_exptl_crystal_F_000 1720
_exptl_crystal_size_max 0.32
_exptl_crystal_size_mid 0.32
_exptl_crystal_size_min 0.20
_refine_diff_density_max 0.808
_refine_diff_density_min -0.410
_refine_diff_density_rms 0.065
_refine_ls_extinction_method none
_refine_ls_goodness_of_fit_ref 1.037
_refine_ls_hydrogen_treatment constr
_refine_ls_matrix_type full
_refine_ls_number_parameters 418
_refine_ls_number_reflns 8737
_refine_ls_number_restraints 0
_refine_ls_restrained_S_all 1.037
_refine_ls_R_factor_all 0.0152
_refine_ls_R_factor_gt 0.0135
_refine_ls_shift/su_max 0.004
_refine_ls_shift/su_mean 0.000
_refine_ls_structure_factor_coef Fsqd
_refine_ls_weighting_details 'calc w=1/[\s^2^(Fo^2^)+(0.0141P)^2^+2.0066P] where P=(Fo^2^+2Fc^2^)/3'
_refine_ls_weighting_scheme calc
_refine_ls_wR_factor_gt 0.0323
_refine_ls_wR_factor_ref 0.0328
_reflns_number_gt 8187
_reflns_number_total 8737
_reflns_threshold_expression >2sigma(I)
_cod_data_source_file ja071698krom20070310_091907.cif
_cod_data_source_block jonag06
_cod_database_code 4109659

loop_
_symmetry_equiv_pos_as_xyz
'x, y, z'
'-x+1/2, y+1/2, -z+1/2'
'-x, -y, -z'
'x-1/2, -y-1/2, z-1/2'

loop_
_atom_site_label
_atom_site_type_symbol
_atom_site_fract_x
_atom_site_fract_y
_atom_site_fract_z
_atom_site_U_iso_or_equiv
_atom_site_adp_type
_atom_site_occupancy
_atom_site_symmetry_multiplicity
_atom_site_calc_flag
_atom_site_refinement_flags
Pt1 Pt 0.896161(4) 0.829903(4) 0.613300(2) 0.00915(2) Uani 1 1 d .
P1 P 1.05423(3) 0.74481(3) 0.641845(17) 0.01070(7) Uani 1 1 d .
P2 P 0.94241(3) 0.94793(3) 0.702786(17) 0.01062(7) Uani 1 1 d .
C1 C 0.77089(11) 0.92118(13) 0.57835(7) 0.0138(3) Uani 1 1 d .
C2 C 0.70192(11) 0.97947(13) 0.54830(7) 0.0161(3) Uani 1 1 d .
C3 C 0.62648(11) 1.05431(13) 0.51112(7) 0.0151(3) Uani 1 1 d .
C4 C 0.58845(11) 1.03772(13) 0.44552(7) 0.0170(3) Uani 1 1 d .
F1 F 0.62264(8) 0.94810(9) 0.41634(5) 0.0270(2) Uani 1 1 d .
C5 C 0.51660(12) 1.11063(15) 0.40886(7) 0.0195(3) Uani 1 1 d .
F2 F 0.48198(8) 1.09095(10) 0.34610(5) 0.0323(2) Uani 1 1 d .
C6 C 0.47969(12) 1.20387(14) 0.43715(8) 0.0199(3) Uani 1 1 d .
F3 F 0.40990(8) 1.27470(9) 0.40177(5) 0.0285(2) Uani 1 1 d .
C7 C 0.51481(12) 1.22340(14) 0.50173(8) 0.0206(3) Uani 1 1 d .
F4 F 0.47874(8) 1.31299(9) 0.52963(6) 0.0318(2) Uani 1 1 d .
C8 C 0.58653(12) 1.14937(14) 0.53783(8) 0.0185(3) Uani 1 1 d .
F5 F 0.61745(8) 1.16947(9) 0.60071(5) 0.0302(2) Uani 1 1 d .
C9 C 0.83011(10) 0.71391(12) 0.54086(7) 0.0117(2) Uani 1 1 d .
C10 C 0.77804(11) 0.61576(13) 0.55362(7) 0.0136(3) Uani 1 1 d .
F6 F 0.78293(7) 0.58548(8) 0.61520(4) 0.02053(19) Uani 1 1 d .
C11 C 0.71869(11) 0.54532(13) 0.50715(7) 0.0153(3) Uani 1 1 d .
F7 F 0.67092(8) 0.45090(9) 0.52270(5) 0.0256(2) Uani 1 1 d .
C12 C 0.70743(11) 0.57388(13) 0.44377(7) 0.0157(3) Uani 1 1 d .
F8 F 0.64774(7) 0.50813(9) 0.39772(4) 0.02259(19) Uani 1 1 d .
C13 C 0.75631(12) 0.67120(13) 0.42798(7) 0.0161(3) Uani 1 1 d .
F9 F 0.74420(8) 0.70051(9) 0.36589(4) 0.0254(2) Uani 1 1 d .
C14 C 0.81582(11) 0.73793(13) 0.47616(7) 0.0144(3) Uani 1 1 d .
F10 F 0.86069(8) 0.83309(8) 0.45742(4) 0.0218(2) Uani 1 1 d .
C15 C 1.12533(11) 0.76455(13) 0.57802(7) 0.0157(3) Uani 1 1 d .
C16 C 1.10151(13) 0.88888(14) 0.55026(8) 0.0208(3) Uani 1 1 d .
H16A H 1.1331 0.9003 0.5147 0.031 Uiso 1 1 calc R
H16B H 1.1274 0.9475 0.5836 0.031 Uiso 1 1 calc R
H16C H 1.0288 0.8982 0.5348 0.031 Uiso 1 1 calc R
C17 C 1.23972(12) 0.75561(16) 0.60370(9) 0.0256(4) Uani 1 1 d .
H17A H 1.2721 0.7659 0.5684 0.038 Uiso 1 1 calc R
H17B H 1.2571 0.6781 0.6233 0.038 Uiso 1 1 calc R
H17C H 1.2629 0.8171 0.6358 0.038 Uiso 1 1 calc R
C18 C 1.09095(14) 0.67558(14) 0.52359(8) 0.0222(3) Uani 1 1 d .
H18A H 1.1165 0.6993 0.4869 0.033 Uiso 1 1 calc R
H18B H 1.0176 0.6733 0.5109 0.033 Uiso 1 1 calc R
H18C H 1.1168 0.5973 0.5381 0.033 Uiso 1 1 calc R
C19 C 1.06706(11) 0.58919(13) 0.67381(7) 0.0153(3) Uani 1 1 d .
C20 C 1.01697(13) 0.49981(14) 0.62270(8) 0.0240(3) Uani 1 1 d .
H20A H 1.0079 0.4250 0.6433 0.036 Uiso 1 1 calc R
H20B H 1.0594 0.4872 0.5929 0.036 Uiso 1 1 calc R
H20C H 0.9516 0.5300 0.5993 0.036 Uiso 1 1 calc R
C21 C 1.01095(16) 0.58576(15) 0.72710(9) 0.0281(4) Uani 1 1 d .
H21A H 1.0099 0.5048 0.7427 0.042 Uiso 1 1 calc R
H21B H 0.9421 0.6134 0.7102 0.042 Uiso 1 1 calc R
H21C H 1.0450 0.6368 0.7624 0.042 Uiso 1 1 calc R
C22 C 1.17510(13) 0.54935(16) 0.70178(10) 0.0322(4) Uani 1 1 d .
H22A H 1.1751 0.4714 0.7212 0.048 Uiso 1 1 calc R
H22B H 1.2089 0.6058 0.7344 0.048 Uiso 1 1 calc R
H22C H 1.2105 0.5454 0.6676 0.048 Uiso 1 1 calc R
C23 C 0.96632(11) 1.10966(12) 0.69292(7) 0.0141(3) Uani 1 1 d .
C24 C 0.87882(13) 1.16666(13) 0.64433(8) 0.0188(3) Uani 1 1 d .
H24A H 0.8937 1.2500 0.6392 0.028 Uiso 1 1 calc R
H24B H 0.8177 1.1600 0.6596 0.028 Uiso 1 1 calc R
H24C H 0.8691 1.1265 0.6030 0.028 Uiso 1 1 calc R
C25 C 0.98771(14) 1.17856(13) 0.75600(8) 0.0217(3) Uani 1 1 d .
H25A H 1.0099 1.2584 0.7490 0.033 Uiso 1 1 calc R
H25B H 1.0403 1.1384 0.7879 0.033 Uiso 1 1 calc R
H25C H 0.9266 1.1829 0.7714 0.033 Uiso 1 1 calc R
C26 C 1.05864(13) 1.11900(14) 0.66538(8) 0.0215(3) Uani 1 1 d .
H26A H 1.0706 1.2018 0.6568 0.032 Uiso 1 1 calc R
H26B H 1.0471 1.0740 0.6255 0.032 Uiso 1 1 calc R
H26C H 1.1172 1.0871 0.6963 0.032 Uiso 1 1 calc R
C27 C 0.85479(11) 0.92722(13) 0.75677(7) 0.0142(3) Uani 1 1 d .
C28 C 0.81985(12) 0.79837(14) 0.75077(8) 0.0186(3) Uani 1 1 d .
H28A H 0.7714 0.7859 0.7767 0.028 Uiso 1 1 calc R
H28B H 0.8776 0.7464 0.7659 0.028 Uiso 1 1 calc R
H28C H 0.7882 0.7806 0.7059 0.028 Uiso 1 1 calc R
C29 C 0.76141(12) 1.00491(14) 0.73542(8) 0.0202(3) Uani 1 1 d .
H29A H 0.7125 0.9836 0.7597 0.030 Uiso 1 1 calc R
H29B H 0.7318 0.9930 0.6897 0.030 Uiso 1 1 calc R
H29C H 0.7803 1.0878 0.7433 0.030 Uiso 1 1 calc R
C30 C 0.90469(13) 0.95067(14) 0.82770(7) 0.0198(3) Uani 1 1 d .
H30A H 0.8561 0.9366 0.8533 0.030 Uiso 1 1 calc R
H30B H 0.9277 1.0326 0.8330 0.030 Uiso 1 1 calc R
H30C H 0.9621 0.8977 0.8419 0.030 Uiso 1 1 calc R
C31 C 1.12695(11) 0.83573(13) 0.70843(7) 0.0150(3) Uani 1 1 d .
H31A H 1.1801 0.7865 0.7356 0.018 Uiso 1 1 calc R
H31B H 1.1600 0.9004 0.6906 0.018 Uiso 1 1 calc R
C32 C 1.06282(11) 0.88875(13) 0.75015(7) 0.0145(3) Uani 1 1 d .
H32A H 1.1009 0.9528 0.7765 0.017 Uiso 1 1 calc R
H32B H 1.0494 0.8274 0.7796 0.017 Uiso 1 1 calc R

loop_
_atom_site_aniso_label
_atom_site_aniso_U_11
_atom_site_aniso_U_22
_atom_site_aniso_U_33
_atom_site_aniso_U_23
_atom_site_aniso_U_13
_atom_site_aniso_U_12
Pt1 0.00920(3) 0.00957(3) 0.00821(3) 0.00005(2) 0.00129(2) 0.00048(2)
P1 0.01008(16) 0.01089(15) 0.01089(16) 0.00056(12) 0.00213(13) 0.00091(12)
P2 0.01174(16) 0.01049(15) 0.00953(15) -0.00047(12) 0.00242(13) -0.00013(12)
C1 0.0142(7) 0.0140(6) 0.0131(6) -0.0018(5) 0.0034(5) 0.0003(5)
C2 0.0146(7) 0.0168(7) 0.0168(7) -0.0021(5) 0.0035(5) -0.0011(5)
C3 0.0119(6) 0.0158(7) 0.0173(7) 0.0018(5) 0.0031(5) 0.0000(5)
C4 0.0160(7) 0.0182(7) 0.0175(7) 0.0008(6) 0.0053(6) 0.0021(6)
F1 0.0305(5) 0.0299(5) 0.0198(5) -0.0054(4) 0.0046(4) 0.0113(4)
C5 0.0180(7) 0.0261(8) 0.0137(7) 0.0051(6) 0.0025(6) 0.0014(6)
F2 0.0358(6) 0.0443(6) 0.0137(5) 0.0039(4) 0.0002(4) 0.0114(5)
C6 0.0154(7) 0.0192(7) 0.0244(8) 0.0101(6) 0.0036(6) 0.0041(6)
F3 0.0234(5) 0.0297(5) 0.0305(5) 0.0150(4) 0.0030(4) 0.0114(4)
C7 0.0167(7) 0.0171(7) 0.0278(8) -0.0009(6) 0.0054(6) 0.0048(6)
F4 0.0293(6) 0.0265(5) 0.0372(6) -0.0072(4) 0.0038(5) 0.0145(4)
C8 0.0151(7) 0.0204(7) 0.0179(7) -0.0015(6) 0.0001(6) 0.0023(6)
F5 0.0301(6) 0.0363(6) 0.0192(5) -0.0097(4) -0.0032(4) 0.0141(4)
C9 0.0108(6) 0.0124(6) 0.0117(6) 0.0001(5) 0.0028(5) 0.0027(5)
C10 0.0144(7) 0.0158(7) 0.0104(6) 0.0009(5) 0.0024(5) 0.0012(5)
F6 0.0249(5) 0.0239(5) 0.0121(4) 0.0031(3) 0.0032(4) -0.0079(4)
C11 0.0124(6) 0.0146(7) 0.0186(7) -0.0009(5) 0.0033(5) -0.0015(5)
F7 0.0289(5) 0.0224(5) 0.0247(5) -0.0010(4) 0.0046(4) -0.0141(4)
C12 0.0129(7) 0.0175(7) 0.0145(7) -0.0059(5) -0.0010(5) 0.0007(5)
F8 0.0214(5) 0.0252(5) 0.0177(4) -0.0081(4) -0.0020(4) -0.0047(4)
C13 0.0174(7) 0.0203(7) 0.0098(6) -0.0001(5) 0.0018(5) 0.0030(6)
F9 0.0329(6) 0.0322(5) 0.0087(4) 0.0001(4) 0.0004(4) -0.0049(4)
C14 0.0167(7) 0.0128(6) 0.0140(7) 0.0008(5) 0.0043(5) -0.0004(5)
F10 0.0309(5) 0.0200(5) 0.0145(4) 0.0030(3) 0.0056(4) -0.0085(4)
C15 0.0153(7) 0.0156(7) 0.0180(7) -0.0005(5) 0.0076(6) 0.0001(5)
C16 0.0270(8) 0.0178(7) 0.0217(8) 0.0034(6) 0.0136(7) 0.0009(6)
C17 0.0164(8) 0.0319(9) 0.0313(9) 0.0007(7) 0.0112(7) 0.0007(7)
C18 0.0281(9) 0.0216(8) 0.0206(8) -0.0045(6) 0.0131(7) -0.0012(6)
C19 0.0152(7) 0.0130(6) 0.0173(7) 0.0029(5) 0.0031(5) 0.0030(5)
C20 0.0304(9) 0.0118(7) 0.0276(8) 0.0008(6) 0.0028(7) 0.0004(6)
C21 0.0463(11) 0.0176(8) 0.0266(9) 0.0067(6) 0.0210(8) 0.0038(7)
C22 0.0207(8) 0.0222(8) 0.0477(12) 0.0090(8) -0.0030(8) 0.0068(7)
C23 0.0178(7) 0.0107(6) 0.0146(7) -0.0012(5) 0.0055(5) -0.0019(5)
C24 0.0235(8) 0.0139(7) 0.0186(7) 0.0027(5) 0.0045(6) 0.0006(6)
C25 0.0313(9) 0.0157(7) 0.0174(7) -0.0043(6) 0.0047(7) -0.0038(6)
C26 0.0227(8) 0.0147(7) 0.0305(9) 0.0007(6) 0.0130(7) -0.0035(6)
C27 0.0172(7) 0.0137(6) 0.0131(6) -0.0002(5) 0.0062(5) 0.0001(5)
C28 0.0230(8) 0.0160(7) 0.0202(7) -0.0003(6) 0.0115(6) -0.0029(6)
C29 0.0191(7) 0.0230(8) 0.0207(7) 0.0010(6) 0.0094(6) 0.0045(6)
C30 0.0255(8) 0.0224(8) 0.0132(7) -0.0010(6) 0.0077(6) -0.0002(6)
C31 0.0116(6) 0.0167(7) 0.0154(7) -0.0022(5) 0.0011(5) -0.0005(5)
C32 0.0133(6) 0.0171(7) 0.0115(6) -0.0014(5) 0.0003(5) 0.0004(5)

loop_
_atom_type_symbol
_atom_type_description
_atom_type_scat_dispersion_real
_atom_type_scat_dispersion_imag
_atom_type_scat_source
C C 0.0033 0.0016 'International Tables Vol C Tables 4.2.6.8 and 6.1.1.4'
H H 0.0000 0.0000 'International Tables Vol C Tables 4.2.6.8 and 6.1.1.4'
F F 0.0171 0.0103 'International Tables Vol C Tables 4.2.6.8 and 6.1.1.4'
P P 0.1023 0.0942 'International Tables Vol C Tables 4.2.6.8 and 6.1.1.4'
Pt Pt -1.7033 8.3905 'International Tables Vol C Tables 4.2.6.8 and 6.1.1.4'

loop_
_geom_angle_atom_site_label_1
_geom_angle_atom_site_label_2
_geom_angle_atom_site_label_3
_geom_angle
C1 Pt1 C9 82.37(6)
C1 Pt1 P2 92.82(4)
C9 Pt1 P2 168.10(4)
C1 Pt1 P1 169.62(4)
C9 Pt1 P1 98.28(4)
P2 Pt1 P1 88.413(13)
C31 P1 C19 104.74(7)
C31 P1 C15 102.76(7)
C19 P1 C15 111.00(7)
C31 P1 Pt1 105.46(5)
C19 P1 Pt1 118.89(5)
C15 P1 Pt1 112.21(5)
C32 P2 C23 104.99(7)
C32 P2 C27 103.71(7)
C23 P2 C27 110.30(6)
C32 P2 Pt1 106.07(5)
C23 P2 Pt1 119.39(5)
C27 P2 Pt1 110.93(5)
C2 C1 Pt1 168.76(13)
C1 C2 C3 175.19(16)
C4 C3 C8 115.75(14)
C4 C3 C2 121.95(14)
C8 C3 C2 122.29(14)
F1 C4 C5 118.10(14)
F1 C4 C3 119.40(13)
C5 C4 C3 122.50(14)
F2 C5 C4 120.39(15)
F2 C5 C6 119.81(14)
C4 C5 C6 119.80(14)
F3 C6 C7 120.31(15)
F3 C6 C5 119.98(15)
C7 C6 C5 119.71(14)
F4 C7 C6 120.07(14)
F4 C7 C8 120.12(15)
C6 C7 C8 119.80(15)
F5 C8 C7 118.20(14)
F5 C8 C3 119.35(14)
C7 C8 C3 122.44(15)
C14 C9 C10 113.89(13)
C14 C9 Pt1 124.05(11)
C10 C9 Pt1 120.80(10)
F6 C10 C11 116.18(13)
F6 C10 C9 119.58(12)
C11 C10 C9 124.23(13)
F7 C11 C12 119.61(13)
F7 C11 C10 121.30(13)
C12 C11 C10 119.09(13)
F8 C12 C11 120.03(13)
F8 C12 C13 120.51(13)
C11 C12 C13 119.45(13)
F9 C13 C12 119.60(13)
F9 C13 C14 121.12(13)
C12 C13 C14 119.27(14)
F10 C14 C13 116.27(13)
F10 C14 C9 119.66(13)
C13 C14 C9 124.06(14)
C18 C15 C16 108.11(13)
C18 C15 C17 109.15(13)
C16 C15 C17 107.58(13)
C18 C15 P1 111.24(10)
C16 C15 P1 107.07(10)
C17 C15 P1 113.47(11)
C15 C16 H16A 109.5
C15 C16 H16B 109.5
H16A C16 H16B 109.5
C15 C16 H16C 109.5
H16A C16 H16C 109.5
H16B C16 H16C 109.5
C15 C17 H17A 109.5
C15 C17 H17B 109.5
H17A C17 H17B 109.5
C15 C17 H17C 109.5
H17A C17 H17C 109.5
H17B C17 H17C 109.5
C15 C18 H18A 109.5
C15 C18 H18B 109.5
H18A C18 H18B 109.5
C15 C18 H18C 109.5
H18A C18 H18C 109.5
H18B C18 H18C 109.5
C22 C19 C20 108.04(13)
C22 C19 C21 108.50(14)
C20 C19 C21 107.55(14)
C22 C19 P1 114.51(11)
C20 C19 P1 111.83(10)
C21 C19 P1 106.14(10)
C19 C20 H20A 109.5
C19 C20 H20B 109.5
H20A C20 H20B 109.5
C19 C20 H20C 109.5
H20A C20 H20C 109.5
H20B C20 H20C 109.5
C19 C21 H21A 109.5
C19 C21 H21B 109.5
H21A C21 H21B 109.5
C19 C21 H21C 109.5
H21A C21 H21C 109.5
H21B C21 H21C 109.5
C19 C22 H22A 109.5
C19 C22 H22B 109.5
H22A C22 H22B 109.5
C19 C22 H22C 109.5
H22A C22 H22C 109.5
H22B C22 H22C 109.5
C24 C23 C26 107.05(13)
C24 C23 C25 109.77(12)
C26 C23 C25 108.18(13)
C24 C23 P2 111.01(10)
C26 C23 P2 107.18(10)
C25 C23 P2 113.38(10)
C23 C24 H24A 109.5
C23 C24 H24B 109.5
H24A C24 H24B 109.5
C23 C24 H24C 109.5
H24A C24 H24C 109.5
H24B C24 H24C 109.5
C23 C25 H25A 109.5
C23 C25 H25B 109.5
H25A C25 H25B 109.5
C23 C25 H25C 109.5
H25A C25 H25C 109.5
H25B C25 H25C 109.5
C23 C26 H26A 109.5
C23 C26 H26B 109.5
H26A C26 H26B 109.5
C23 C26 H26C 109.5
H26A C26 H26C 109.5
H26B C26 H26C 109.5
C29 C27 C28 107.49(13)
C29 C27 C30 109.58(12)
C28 C27 C30 107.62(12)
C29 C27 P2 111.07(10)
C28 C27 P2 107.56(10)
C30 C27 P2 113.29(10)
C27 C28 H28A 109.5
C27 C28 H28B 109.5
H28A C28 H28B 109.5
C27 C28 H28C 109.5
H28A C28 H28C 109.5
H28B C28 H28C 109.5
C27 C29 H29A 109.5
C27 C29 H29B 109.5
H29A C29 H29B 109.5
C27 C29 H29C 109.5
H29A C29 H29C 109.5
H29B C29 H29C 109.5
C27 C30 H30A 109.5
C27 C30 H30B 109.5
H30A C30 H30B 109.5
C27 C30 H30C 109.5
H30A C30 H30C 109.5
H30B C30 H30C 109.5
C32 C31 P1 113.29(10)
C32 C31 H31A 108.9
P1 C31 H31A 108.9
C32 C31 H31B 108.9
P1 C31 H31B 108.9
H31A C31 H31B 107.7
C31 C32 P2 112.79(10)
C31 C32 H32A 109.0
P2 C32 H32A 109.0
C31 C32 H32B 109.0
P2 C32 H32B 109.0
H32A C32 H32B 107.8

loop_
_geom_bond_atom_site_label_1
_geom_bond_atom_site_label_2
_geom_bond_distance
Pt1 C1 1.9946(15)
Pt1 C9 2.0745(14)
Pt1 P2 2.3070(4)
Pt1 P1 2.3220(4)
P1 C31 1.8501(15)
P1 C19 1.8891(15)
P1 C15 1.8895(15)
P2 C32 1.8468(15)
P2 C23 1.8868(14)
P2 C27 1.8870(14)
C1 C2 1.207(2)
C2 C3 1.426(2)
C3 C4 1.395(2)
C3 C8 1.399(2)
C4 F1 1.3416(17)
C4 C5 1.380(2)
C5 F2 1.3387(18)
C5 C6 1.380(2)
C6 F3 1.3385(17)
C6 C7 1.375(2)
C7 F4 1.3384(18)
C7 C8 1.382(2)
C8 F5 1.3375(18)
C9 C14 1.3877(19)
C9 C10 1.389(2)
C10 F6 1.3575(16)
C10 C11 1.382(2)
C11 F7 1.3430(17)
C11 C12 1.376(2)
C12 F8 1.3482(16)
C12 C13 1.380(2)
C13 F9 1.3500(17)
C13 C14 1.381(2)
C14 F10 1.3550(16)
C15 C18 1.533(2)
C15 C16 1.537(2)
C15 C17 1.539(2)
C16 H16A 0.9800
C16 H16B 0.9800
C16 H16C 0.9800
C17 H17A 0.9800
C17 H17B 0.9800
C17 H17C 0.9800
C18 H18A 0.9800
C18 H18B 0.9800
C18 H18C 0.9800
C19 C22 1.530(2)
C19 C20 1.532(2)
C19 C21 1.536(2)
C20 H20A 0.9800
C20 H20B 0.9800
C20 H20C 0.9800
C21 H21A 0.9800
C21 H21B 0.9800
C21 H21C 0.9800
C22 H22A 0.9800
C22 H22B 0.9800
C22 H22C 0.9800
C23 C24 1.532(2)
C23 C26 1.534(2)
C23 C25 1.534(2)
C24 H24A 0.9800
C24 H24B 0.9800
C24 H24C 0.9800
C25 H25A 0.9800
C25 H25B 0.9800
C25 H25C 0.9800
C26 H26A 0.9800
C26 H26B 0.9800
C26 H26C 0.9800
C27 C29 1.534(2)
C27 C28 1.536(2)
C27 C30 1.538(2)
C28 H28A 0.9800
C28 H28B 0.9800
C28 H28C 0.9800
C29 H29A 0.9800
C29 H29B 0.9800
C29 H29C 0.9800
C30 H30A 0.9800
C30 H30B 0.9800
C30 H30C 0.9800
C31 C32 1.531(2)
C31 H31A 0.9900
C31 H31B 0.9900
C32 H32A 0.9900
C32 H32B 0.9900

loop_
_geom_torsion_atom_site_label_1
_geom_torsion_atom_site_label_2
_geom_torsion_atom_site_label_3
_geom_torsion_atom_site_label_4
_geom_torsion
C1 Pt1 P1 C31 87.9(2)
C9 Pt1 P1 C31 -179.20(6)
P2 Pt1 P1 C31 -9.07(5)
C1 Pt1 P1 C19 -155.1(2)
C9 Pt1 P1 C19 -62.19(7)
P2 Pt1 P1 C19 107.94(6)
C1 Pt1 P1 C15 -23.2(2)
C9 Pt1 P1 C15 69.67(6)
P2 Pt1 P1 C15 -120.20(5)
C1 Pt1 P2 C32 -179.72(6)
C9 Pt1 P2 C32 114.55(19)
P1 Pt1 P2 C32 -10.04(5)
C1 Pt1 P2 C23 -61.62(7)
C9 Pt1 P2 C23 -127.35(19)
P1 Pt1 P2 C23 108.07(6)
C1 Pt1 P2 C27 68.31(6)
C9 Pt1 P2 C27 2.6(2)
P1 Pt1 P2 C27 -122.01(5)
C9 Pt1 C1 C2 -69.6(7)
P2 Pt1 C1 C2 121.3(7)
P1 Pt1 C1 C2 24.7(9)
Pt1 C1 C2 C3 -39(2)
C1 C2 C3 C4 84(2)
C1 C2 C3 C8 -95.6(19)
C8 C3 C4 F1 -179.73(14)
C2 C3 C4 F1 0.8(2)
C8 C3 C4 C5 0.5(2)
C2 C3 C4 C5 -178.96(15)
F1 C4 C5 F2 0.6(2)
C3 C4 C5 F2 -179.69(14)
F1 C4 C5 C6 -179.92(14)
C3 C4 C5 C6 -0.2(2)
F2 C5 C6 F3 -0.4(2)
C4 C5 C6 F3 -179.91(14)
F2 C5 C6 C7 179.51(15)
C4 C5 C6 C7 0.0(2)
F3 C6 C7 F4 0.5(2)
C5 C6 C7 F4 -179.40(15)
F3 C6 C7 C8 179.71(15)
C5 C6 C7 C8 -0.2(2)
F4 C7 C8 F5 0.6(2)
C6 C7 C8 F5 -178.62(15)
F4 C7 C8 C3 179.80(15)
C6 C7 C8 C3 0.6(3)
C4 C3 C8 F5 178.46(14)
C2 C3 C8 F5 -2.0(2)
C4 C3 C8 C7 -0.8(2)
C2 C3 C8 C7 178.74(15)
C1 Pt1 C9 C14 68.35(12)
P2 Pt1 C9 C14 135.08(16)
P1 Pt1 C9 C14 -101.19(12)
C1 Pt1 C9 C10 -98.03(12)
P2 Pt1 C9 C10 -31.3(3)
P1 Pt1 C9 C10 92.43(11)
C14 C9 C10 F6 -177.63(12)
Pt1 C9 C10 F6 -9.95(18)
C14 C9 C10 C11 1.4(2)
Pt1 C9 C10 C11 169.05(11)
F6 C10 C11 F7 -1.5(2)
C9 C10 C11 F7 179.42(13)
F6 C10 C11 C12 177.52(13)
C9 C10 C11 C12 -1.5(2)
F7 C11 C12 F8 0.8(2)
C10 C11 C12 F8 -178.25(13)
F7 C11 C12 C13 179.76(13)
C10 C11 C12 C13 0.7(2)
F8 C12 C13 F9 -0.1(2)
C11 C12 C13 F9 -178.98(13)
F8 C12 C13 C14 179.06(13)
C11 C12 C13 C14 0.1(2)
F9 C13 C14 F10 -0.1(2)
C12 C13 C14 F10 -179.21(13)
F9 C13 C14 C9 178.87(14)
C12 C13 C14 C9 -0.2(2)
C10 C9 C14 F10 178.46(13)
Pt1 C9 C14 F10 11.24(19)
C10 C9 C14 C13 -0.5(2)
Pt1 C9 C14 C13 -167.70(12)
C31 P1 C15 C18 167.77(11)
C19 P1 C15 C18 56.27(13)
Pt1 P1 C15 C18 -79.42(11)
C31 P1 C15 C16 -74.31(12)
C19 P1 C15 C16 174.20(10)
Pt1 P1 C15 C16 38.50(12)
C31 P1 C15 C17 44.24(13)
C19 P1 C15 C17 -67.26(13)
Pt1 P1 C15 C17 157.05(10)
C31 P1 C19 C22 -52.58(14)
C15 P1 C19 C22 57.64(14)
Pt1 P1 C19 C22 -169.97(11)
C31 P1 C19 C20 -175.91(11)
C15 P1 C19 C20 -65.68(13)
Pt1 P1 C19 C20 66.71(12)
C31 P1 C19 C21 67.09(12)
C15 P1 C19 C21 177.31(11)
Pt1 P1 C19 C21 -50.30(12)
C32 P2 C23 C24 169.69(10)
C27 P2 C23 C24 -79.18(11)
Pt1 P2 C23 C24 51.03(11)
C32 P2 C23 C26 53.11(12)
C27 P2 C23 C26 164.24(10)
Pt1 P2 C23 C26 -65.55(11)
C32 P2 C23 C25 -66.20(12)
C27 P2 C23 C25 44.94(13)
Pt1 P2 C23 C25 175.14(9)
C32 P2 C27 C29 162.05(11)
C23 P2 C27 C29 50.08(12)
Pt1 P2 C27 C29 -84.48(10)
C32 P2 C27 C28 -80.59(11)
C23 P2 C27 C28 167.45(10)
Pt1 P2 C27 C28 32.88(11)
C32 P2 C27 C30 38.21(12)
C23 P2 C27 C30 -73.75(12)
Pt1 P2 C27 C30 151.68(9)
C19 P1 C31 C32 -94.40(11)
C15 P1 C31 C32 149.53(11)
Pt1 P1 C31 C32 31.84(11)
P1 C31 C32 P2 -42.91(13)
C23 P2 C32 C31 -94.78(11)
C27 P2 C32 C31 149.44(10)
Pt1 P2 C32 C31 32.51(11)
